data_4307782
loop_
_publ_author_name
'Long Jiang'
'Xiao-Long Feng'
'Cheng-Yong Su'
'Xiao-Ming Chen'
'Tong-Bu Lu'

_publ_section_title
;
Interchain-Solvent-Induced Chirality Change of 1D Helical Chains: From
Achiral to Chiral Crystallization
;
_journal_name_full 'Inorganic Chemistry'
_journal_page_first 2637
_journal_page_last 2644
_journal_paper_doi 10.1021/ic062272u
_journal_volume 46
_journal_year 2007
_chemical_formula_sum 'C20 H36 N8 Ni2'
_chemical_formula_weight 505.99
_chemical_name_systematic
; 
 ? 
;
_space_group_IT_number 19
_symmetry_cell_setting orthorhombic
_symmetry_space_group_name_Hall 'P 2ac 2ab'
_symmetry_space_group_name_H-M 'P 21 21 21'
_atom_sites_solution_hydrogens geom
_atom_sites_solution_primary direct
_atom_sites_solution_secondary difmap
_audit_creation_method SHELXL-97
_cell_angle_alpha 90.00
_cell_angle_beta 90.00
_cell_angle_gamma 90.00
_cell_formula_units_Z 4
_cell_length_a 10.066(3)
_cell_length_b 13.747(4)
_cell_length_c 17.948(6)
_cell_measurement_reflns_used 3811
_cell_measurement_temperature 173(2)
_cell_measurement_theta_max 26.91
_cell_measurement_theta_min 2.51
_cell_volume 2483.6(13)
_computing_cell_refinement 'Bruker SMART'
_computing_data_collection 'Bruker SMART'
_computing_data_reduction 'Bruker SAINT'
_computing_molecular_graphics 'Bruker SHELXTL'
_computing_publication_material 'Bruker SHELXTL'
_computing_structure_refinement 'SHELXL-97 (Sheldrick, 1997)'
_computing_structure_solution 'SHELXS-97 (Sheldrick, 1990)'
_diffrn_ambient_temperature 173(2)
_diffrn_measured_fraction_theta_full 0.980
_diffrn_measured_fraction_theta_max 0.980
_diffrn_measurement_device_type 'CCD area detector'
_diffrn_measurement_method 'phi and omega scans'
_diffrn_radiation_monochromator graphite
_diffrn_radiation_source 'fine-focus sealed tube'
_diffrn_radiation_type MoK\a
_diffrn_radiation_wavelength 0.71073
_diffrn_reflns_av_R_equivalents 0.0505
_diffrn_reflns_av_sigmaI/netI 0.0887
_diffrn_reflns_limit_h_max 7
_diffrn_reflns_limit_h_min -12
_diffrn_reflns_limit_k_max 15
_diffrn_reflns_limit_k_min -16
_diffrn_reflns_limit_l_max 15
_diffrn_reflns_limit_l_min -21
_diffrn_reflns_number 7890
_diffrn_reflns_theta_full 25.99
_diffrn_reflns_theta_max 25.99
_diffrn_reflns_theta_min 2.27
_diffrn_standards_decay_% 0
_diffrn_standards_interval_count 0
_diffrn_standards_interval_time 0
_diffrn_standards_number 0
_exptl_absorpt_coefficient_mu 1.538
_exptl_absorpt_correction_T_max 0.7484
_exptl_absorpt_correction_T_min 0.5576
_exptl_absorpt_correction_type multi-scan
_exptl_absorpt_process_details 'SADABS (Sheldrick, 1996)'
_exptl_crystal_colour purple
_exptl_crystal_density_diffrn 1.353
_exptl_crystal_density_method 'not measured'
_exptl_crystal_description prism
_exptl_crystal_F_000 1072
_exptl_crystal_size_max 0.43
_exptl_crystal_size_mid 0.27
_exptl_crystal_size_min 0.20
_refine_diff_density_max 1.107
_refine_diff_density_min -1.562
_refine_diff_density_rms 0.149
_refine_ls_abs_structure_details 'Flack H D (1983), Acta Cryst. A39, 876-881'
_refine_ls_abs_structure_Flack 0.03(3)
_refine_ls_extinction_method none
_refine_ls_goodness_of_fit_ref 1.096
_refine_ls_hydrogen_treatment constr
_refine_ls_matrix_type full
_refine_ls_number_parameters 277
_refine_ls_number_reflns 4719
_refine_ls_number_restraints 0
_refine_ls_restrained_S_all 1.096
_refine_ls_R_factor_all 0.0861
_refine_ls_R_factor_gt 0.0636
_refine_ls_shift/su_max 0.001
_refine_ls_shift/su_mean 0.000
_refine_ls_structure_factor_coef Fsqd
_refine_ls_weighting_details 'calc w=1/[\s^2^(Fo^2^)+(0.0850P)^2^+0.5664P] where P=(Fo^2^+2Fc^2^)/3'
_refine_ls_weighting_scheme calc
_refine_ls_wR_factor_gt 0.1484
_refine_ls_wR_factor_ref 0.1603
_reflns_number_gt 3725
_reflns_number_total 4719
_reflns_threshold_expression >2sigma(I)
_cod_data_source_file ic062272usi20061129_100700.cif
_cod_data_source_block 'data_delta-2-I'
_cod_depositor_comments
;
The following automatic conversions were performed:
'_symmetry_cell_setting' value 'Orthorhombic' changed to 'orthorhombic'
according to '/home/saulius/struct/CIF-dictionaries/cif_core.dic'
dictionary named 'cif_core.dic' version 2.4.1 from 2010-06-29.

Automatic conversion script
Id: cif_fix_enum 1527 2010-12-29 10:47:43Z saulius 
;
_cod_original_cell_volume 2483.6(14)
_cod_database_code 4307782

loop_
_symmetry_equiv_pos_as_xyz
'x, y, z'
'-x+1/2, -y, z+1/2'
'-x, y+1/2, -z+1/2'
'x+1/2, -y+1/2, -z'

loop_
_atom_site_label
_atom_site_type_symbol
_atom_site_fract_x
_atom_site_fract_y
_atom_site_fract_z
_atom_site_U_iso_or_equiv
_atom_site_adp_type
_atom_site_occupancy
_atom_site_symmetry_multiplicity
_atom_site_calc_flag
_atom_site_refinement_flags
_atom_site_disorder_assembly
_atom_site_disorder_group
C1 C 0.5641(8) 1.1200(5) 0.9164(5) 0.0328(19) Uani 1 1 d . . .
H1A H 0.5734 1.1746 0.9519 0.039 Uiso 1 1 calc R . .
H1B H 0.4874 1.1340 0.8836 0.039 Uiso 1 1 calc R . .
C2 C 0.6887(7) 1.1120(5) 0.8698(5) 0.0309(18) Uani 1 1 d . . .
H2A H 0.7025 1.1732 0.8417 0.037 Uiso 1 1 calc R . .
H2B H 0.7664 1.1019 0.9027 0.037 Uiso 1 1 calc R . .
C3 C 0.8056(7) 1.0083(5) 0.7798(5) 0.0300(18) Uani 1 1 d . . .
H3 H 0.8686 0.9838 0.8186 0.036 Uiso 1 1 calc R . .
C4 C 0.8689(9) 1.0966(6) 0.7435(5) 0.043(2) Uani 1 1 d . . .
H4A H 0.8129 1.1190 0.7023 0.065 Uiso 1 1 calc R . .
H4B H 0.9569 1.0791 0.7244 0.065 Uiso 1 1 calc R . .
H4C H 0.8779 1.1487 0.7804 0.065 Uiso 1 1 calc R . .
C5 C 0.7892(7) 0.9279(6) 0.7215(4) 0.0338(17) Uani 1 1 d . . .
H5A H 0.7166 0.9481 0.6876 0.041 Uiso 1 1 calc R . .
H5B H 0.8716 0.9264 0.6914 0.041 Uiso 1 1 calc R . .
C6 C 0.7603(7) 0.8244(5) 0.7455(4) 0.0256(17) Uani 1 1 d . . .
C7 C 0.8665(7) 0.7842(6) 0.7958(5) 0.0359(19) Uani 1 1 d . . .
H7A H 0.8687 0.8216 0.8423 0.054 Uiso 1 1 calc R . .
H7B H 0.9530 0.7889 0.7710 0.054 Uiso 1 1 calc R . .
H7C H 0.8472 0.7158 0.8070 0.054 Uiso 1 1 calc R . .
C8 C 0.7549(9) 0.7594(6) 0.6745(4) 0.038(2) Uani 1 1 d . . .
H8A H 0.8433 0.7564 0.6518 0.057 Uiso 1 1 calc R . .
H8B H 0.6918 0.7872 0.6389 0.057 Uiso 1 1 calc R . .
H8C H 0.7263 0.6937 0.6883 0.057 Uiso 1 1 calc R . .
C9 C 0.5135(8) 0.8304(6) 0.7388(4) 0.0287(17) Uani 1 1 d . . .
H9A H 0.5067 0.7726 0.7062 0.034 Uiso 1 1 calc R . .
H9B H 0.5246 0.8884 0.7067 0.034 Uiso 1 1 calc R . .
C10 C 0.3866(7) 0.8407(6) 0.7849(4) 0.0329(18) Uani 1 1 d . . .
H10A H 0.3099 0.8507 0.7513 0.039 Uiso 1 1 calc R . .
H10B H 0.3712 0.7801 0.8136 0.039 Uiso 1 1 calc R . .
C11 C 0.2875(6) 0.9260(6) 0.8921(4) 0.0304(16) Uani 1 1 d . . .
H11 H 0.2956 0.8673 0.9247 0.037 Uiso 1 1 calc R . .
C12 C 0.1516(8) 0.9232(11) 0.8546(5) 0.069(3) Uani 1 1 d . . .
H12A H 0.0826 0.9140 0.8925 0.103 Uiso 1 1 calc R . .
H12B H 0.1487 0.8692 0.8190 0.103 Uiso 1 1 calc R . .
H12C H 0.1363 0.9847 0.8283 0.103 Uiso 1 1 calc R . .
C13 C 0.2957(7) 1.0146(6) 0.9406(5) 0.0344(18) Uani 1 1 d . . .
H13A H 0.2106 1.0190 0.9680 0.041 Uiso 1 1 calc R . .
H13B H 0.2994 1.0716 0.9069 0.041 Uiso 1 1 calc R . .
C14 C 0.4061(8) 1.0274(5) 0.9975(4) 0.0298(16) Uani 1 1 d . . .
C15 C 0.4101(9) 0.9437(6) 1.0525(5) 0.044(2) Uani 1 1 d . . .
H15A H 0.4266 0.8828 1.0256 0.066 Uiso 1 1 calc R . .
H15B H 0.3248 0.9395 1.0786 0.066 Uiso 1 1 calc R . .
H15C H 0.4814 0.9547 1.0886 0.066 Uiso 1 1 calc R . .
C16 C 0.3837(9) 1.1214(6) 1.0413(5) 0.046(2) Uani 1 1 d . . .
H16A H 0.3039 1.1148 1.0722 0.069 Uiso 1 1 calc R . .
H16B H 0.3722 1.1757 1.0066 0.069 Uiso 1 1 calc R . .
H16C H 0.4607 1.1339 1.0734 0.069 Uiso 1 1 calc R . .
C17 C 0.8532(6) 0.9119(5) 0.9831(4) 0.0199(14) Uani 1 1 d . . .
C18 C 1.0057(7) 0.7917(5) 1.0615(4) 0.0272(16) Uani 1 1 d . . .
C19 C 1.0647(7) 0.9309(5) 1.1505(5) 0.0329(18) Uani 1 1 d . . .
C20 C 0.9613(7) 1.0579(5) 1.0513(4) 0.0298(17) Uani 1 1 d . . .
N1 N 0.5392(6) 1.0285(4) 0.9580(3) 0.0241(13) Uani 1 1 d . . .
H1C H 0.6030 1.0266 0.9955 0.029 Uiso 1 1 calc R . .
N2 N 0.6767(6) 1.0303(4) 0.8178(3) 0.0231(13) Uani 1 1 d . . .
H2C H 0.6156 1.0478 0.7813 0.028 Uiso 1 1 calc R . .
N3 N 0.6294(5) 0.8204(4) 0.7881(3) 0.0237(13) Uani 1 1 d . . .
H3A H 0.6244 0.7577 0.8073 0.028 Uiso 1 1 calc R . .
N4 N 0.3976(5) 0.9235(5) 0.8366(3) 0.0270(12) Uani 1 1 d . . .
H4D H 0.3924 0.9802 0.8084 0.032 Uiso 1 1 calc R . .
N5 N 0.7685(5) 0.9072(4) 0.9401(3) 0.0237(12) Uani 1 1 d . . .
N6 N 0.5325(6) 0.7892(4) 0.9348(4) 0.0269(13) Uani 1 1 d . . .
N7 N 1.1050(7) 0.9304(5) 1.2098(4) 0.0422(16) Uani 1 1 d . . .
N8 N 0.9534(9) 1.1398(5) 1.0416(4) 0.057(2) Uani 1 1 d . . .
Ni1 Ni 0.97360(8) 0.92436(6) 1.05975(5) 0.0216(2) Uani 1 1 d . . .
Ni2 Ni 0.59264(7) 0.91503(6) 0.88082(5) 0.0195(2) Uani 1 1 d . . .

loop_
_atom_site_aniso_label
_atom_site_aniso_U_11
_atom_site_aniso_U_22
_atom_site_aniso_U_33
_atom_site_aniso_U_23
_atom_site_aniso_U_13
_atom_site_aniso_U_12
C1 0.031(4) 0.017(3) 0.050(5) -0.003(3) 0.013(4) 0.001(3)
C2 0.025(4) 0.017(4) 0.051(5) 0.002(3) 0.010(4) -0.007(3)
C3 0.017(3) 0.019(4) 0.054(5) 0.001(3) 0.010(3) -0.002(3)
C4 0.053(5) 0.027(5) 0.049(5) -0.004(4) 0.023(4) -0.015(4)
C5 0.025(4) 0.035(4) 0.042(4) -0.002(4) 0.011(3) -0.010(4)
C6 0.014(3) 0.029(4) 0.034(4) -0.006(3) 0.005(3) -0.006(3)
C7 0.016(4) 0.035(4) 0.057(5) -0.006(4) 0.003(4) 0.001(3)
C8 0.038(5) 0.036(5) 0.040(5) -0.013(4) 0.008(4) -0.008(4)
C9 0.024(4) 0.030(4) 0.032(4) -0.003(3) -0.006(3) 0.000(3)
C10 0.018(4) 0.042(4) 0.039(5) 0.001(4) -0.005(3) -0.012(3)
C11 0.015(3) 0.050(5) 0.026(4) 0.009(4) -0.001(3) -0.011(4)
C12 0.008(3) 0.128(9) 0.070(7) -0.022(7) 0.005(4) -0.006(6)
C13 0.018(4) 0.051(5) 0.034(4) 0.009(4) 0.001(4) 0.004(3)
C14 0.019(3) 0.033(4) 0.037(4) -0.002(3) 0.006(4) 0.006(3)
C15 0.039(5) 0.050(5) 0.043(5) 0.006(4) 0.004(4) 0.006(4)
C16 0.043(5) 0.048(5) 0.047(5) 0.002(4) 0.015(4) 0.008(4)
C17 0.020(3) 0.010(3) 0.030(4) 0.002(3) 0.006(3) 0.000(3)
C18 0.020(4) 0.032(4) 0.029(4) 0.009(3) -0.002(3) 0.000(3)
C19 0.024(4) 0.021(4) 0.053(5) -0.004(4) -0.001(3) 0.009(3)
C20 0.027(4) 0.031(4) 0.031(4) -0.005(3) -0.004(3) 0.004(3)
N1 0.023(3) 0.017(3) 0.032(4) 0.002(2) 0.004(3) -0.003(2)
N2 0.016(3) 0.020(3) 0.033(4) 0.005(3) 0.005(3) 0.001(2)
N3 0.014(3) 0.020(3) 0.038(4) -0.004(3) 0.001(3) -0.004(2)
N4 0.013(3) 0.036(3) 0.032(3) 0.003(3) -0.001(2) 0.000(3)
N5 0.027(3) 0.014(3) 0.031(3) -0.001(3) -0.003(3) 0.002(2)
N6 0.031(3) 0.018(3) 0.032(3) 0.005(3) 0.003(3) -0.003(3)
N7 0.048(4) 0.032(4) 0.047(4) -0.002(3) -0.012(4) 0.008(4)
N8 0.081(7) 0.028(4) 0.061(5) 0.000(3) -0.008(5) 0.008(4)
Ni1 0.0171(4) 0.0199(4) 0.0277(5) 0.0006(4) -0.0029(4) 0.0034(4)
Ni2 0.0119(4) 0.0190(4) 0.0277(4) 0.0026(4) -0.0015(3) -0.0031(4)

loop_
_atom_type_symbol
_atom_type_description
_atom_type_scat_dispersion_real
_atom_type_scat_dispersion_imag
_atom_type_scat_source
C C 0.0033 0.0016 'International Tables Vol C Tables 4.2.6.8 and 6.1.1.4'
H H 0.0000 0.0000 'International Tables Vol C Tables 4.2.6.8 and 6.1.1.4'
N N 0.0061 0.0033 'International Tables Vol C Tables 4.2.6.8 and 6.1.1.4'
Ni Ni 0.3393 1.1124 'International Tables Vol C Tables 4.2.6.8 and 6.1.1.4'

loop_
_geom_angle_atom_site_label_1
_geom_angle_atom_site_label_2
_geom_angle_atom_site_label_3
_geom_angle
_geom_angle_site_symmetry_1
_geom_angle_site_symmetry_3
_geom_angle_publ_flag
N1 C1 C2 110.9(6) . . ?
N1 C1 H1A 109.5 . . ?
C2 C1 H1A 109.5 . . ?
N1 C1 H1B 109.5 . . ?
C2 C1 H1B 109.5 . . ?
H1A C1 H1B 108.0 . . ?
N2 C2 C1 109.8(6) . . ?
N2 C2 H2A 109.7 . . ?
C1 C2 H2A 109.7 . . ?
N2 C2 H2B 109.7 . . ?
C1 C2 H2B 109.7 . . ?
H2A C2 H2B 108.2 . . ?
N2 C3 C4 113.4(6) . . ?
N2 C3 C5 111.3(6) . . ?
C4 C3 C5 109.2(6) . . ?
N2 C3 H3 107.5 . . ?
C4 C3 H3 107.5 . . ?
C5 C3 H3 107.5 . . ?
C3 C4 H4A 109.5 . . ?
C3 C4 H4B 109.5 . . ?
H4A C4 H4B 109.5 . . ?
C3 C4 H4C 109.5 . . ?
H4A C4 H4C 109.5 . . ?
H4B C4 H4C 109.5 . . ?
C6 C5 C3 120.3(6) . . ?
C6 C5 H5A 107.3 . . ?
C3 C5 H5A 107.3 . . ?
C6 C5 H5B 107.3 . . ?
C3 C5 H5B 107.3 . . ?
H5A C5 H5B 106.9 . . ?
C7 C6 C5 112.3(6) . . ?
C7 C6 N3 107.5(6) . . ?
C5 C6 N3 110.0(6) . . ?
C7 C6 C8 107.8(6) . . ?
C5 C6 C8 108.2(6) . . ?
N3 C6 C8 111.1(6) . . ?
C6 C7 H7A 109.5 . . ?
C6 C7 H7B 109.5 . . ?
H7A C7 H7B 109.5 . . ?
C6 C7 H7C 109.5 . . ?
H7A C7 H7C 109.5 . . ?
H7B C7 H7C 109.5 . . ?
C6 C8 H8A 109.5 . . ?
C6 C8 H8B 109.5 . . ?
H8A C8 H8B 109.5 . . ?
C6 C8 H8C 109.5 . . ?
H8A C8 H8C 109.5 . . ?
H8B C8 H8C 109.5 . . ?
N3 C9 C10 110.2(6) . . ?
N3 C9 H9A 109.6 . . ?
C10 C9 H9A 109.6 . . ?
N3 C9 H9B 109.6 . . ?
C10 C9 H9B 109.6 . . ?
H9A C9 H9B 108.1 . . ?
N4 C10 C9 110.4(6) . . ?
N4 C10 H10A 109.6 . . ?
C9 C10 H10A 109.6 . . ?
N4 C10 H10B 109.6 . . ?
C9 C10 H10B 109.6 . . ?
H10A C10 H10B 108.1 . . ?
N4 C11 C13 111.4(6) . . ?
N4 C11 C12 111.8(6) . . ?
C13 C11 C12 109.0(7) . . ?
N4 C11 H11 108.2 . . ?
C13 C11 H11 108.2 . . ?
C12 C11 H11 108.2 . . ?
C11 C12 H12A 109.5 . . ?
C11 C12 H12B 109.5 . . ?
H12A C12 H12B 109.5 . . ?
C11 C12 H12C 109.5 . . ?
H12A C12 H12C 109.5 . . ?
H12B C12 H12C 109.5 . . ?
C11 C13 C14 121.7(6) . . ?
C11 C13 H13A 106.9 . . ?
C14 C13 H13A 106.9 . . ?
C11 C13 H13B 106.9 . . ?
C14 C13 H13B 106.9 . . ?
H13A C13 H13B 106.7 . . ?
C15 C14 N1 106.8(6) . . ?
C15 C14 C13 111.6(7) . . ?
N1 C14 C13 109.4(6) . . ?
C15 C14 C16 108.1(6) . . ?
N1 C14 C16 111.2(6) . . ?
C13 C14 C16 109.6(7) . . ?
C14 C15 H15A 109.5 . . ?
C14 C15 H15B 109.5 . . ?
H15A C15 H15B 109.5 . . ?
C14 C15 H15C 109.5 . . ?
H15A C15 H15C 109.5 . . ?
H15B C15 H15C 109.5 . . ?
C14 C16 H16A 109.5 . . ?
C14 C16 H16B 109.5 . . ?
H16A C16 H16B 109.5 . . ?
C14 C16 H16C 109.5 . . ?
H16A C16 H16C 109.5 . . ?
H16B C16 H16C 109.5 . . ?
N5 C17 Ni1 173.2(6) . . ?
N6 C18 Ni1 175.7(7) 4_567 . ?
N7 C19 Ni1 171.0(7) . . ?
N8 C20 Ni1 175.9(8) . . ?
C1 N1 C14 113.2(5) . . ?
C1 N1 Ni2 104.3(4) . . ?
C14 N1 Ni2 120.9(4) . . ?
C1 N1 H1C 105.8 . . ?
C14 N1 H1C 105.8 . . ?
Ni2 N1 H1C 105.8 . . ?
C2 N2 C3 112.0(5) . . ?
C2 N2 Ni2 105.4(4) . . ?
C3 N2 Ni2 115.9(4) . . ?
C2 N2 H2C 107.8 . . ?
C3 N2 H2C 107.8 . . ?
Ni2 N2 H2C 107.8 . . ?
C9 N3 C6 112.4(5) . . ?
C9 N3 Ni2 105.8(4) . . ?
C6 N3 Ni2 121.1(4) . . ?
C9 N3 H3A 105.4 . . ?
C6 N3 H3A 105.4 . . ?
Ni2 N3 H3A 105.4 . . ?
C10 N4 C11 112.5(6) . . ?
C10 N4 Ni2 105.2(4) . . ?
C11 N4 Ni2 116.1(4) . . ?
C10 N4 H4D 107.6 . . ?
C11 N4 H4D 107.6 . . ?
Ni2 N4 H4D 107.6 . . ?
C17 N5 Ni2 167.2(5) . . ?
C18 N6 Ni2 154.9(7) 4_467 . ?
C17 Ni1 C20 89.3(3) . . ?
C17 Ni1 C18 92.0(3) . . ?
C20 Ni1 C18 172.8(3) . . ?
C17 Ni1 C19 167.8(3) . . ?
C20 Ni1 C19 93.2(3) . . ?
C18 Ni1 C19 87.0(3) . . ?
N5 Ni2 N6 88.0(2) . . ?
N5 Ni2 N4 171.0(2) . . ?
N6 Ni2 N4 87.2(3) . . ?
N5 Ni2 N2 88.4(2) . . ?
N6 Ni2 N2 171.2(2) . . ?
N4 Ni2 N2 97.4(2) . . ?
N5 Ni2 N3 102.7(2) . . ?
N6 Ni2 N3 84.7(2) . . ?
N4 Ni2 N3 84.4(2) . . ?
N2 Ni2 N3 88.3(2) . . ?
N5 Ni2 N1 85.5(2) . . ?
N6 Ni2 N1 103.3(2) . . ?
N4 Ni2 N1 88.3(2) . . ?
N2 Ni2 N1 84.4(2) . . ?
N3 Ni2 N1 168.9(2) . . ?

loop_
_geom_bond_atom_site_label_1
_geom_bond_atom_site_label_2
_geom_bond_distance
_geom_bond_site_symmetry_2
_geom_bond_publ_flag
C1 N1 1.484(9) . ?
C1 C2 1.510(10) . ?
C1 H1A 0.9900 . ?
C1 H1B 0.9900 . ?
C2 N2 1.467(9) . ?
C2 H2A 0.9900 . ?
C2 H2B 0.9900 . ?
C3 N2 1.496(9) . ?
C3 C4 1.519(10) . ?
C3 C5 1.531(10) . ?
C3 H3 1.0000 . ?
C4 H4A 0.9800 . ?
C4 H4B 0.9800 . ?
C4 H4C 0.9800 . ?
C5 C6 1.515(10) . ?
C5 H5A 0.9900 . ?
C5 H5B 0.9900 . ?
C6 C7 1.505(10) . ?
C6 N3 1.524(8) . ?
C6 C8 1.557(9) . ?
C7 H7A 0.9800 . ?
C7 H7B 0.9800 . ?
C7 H7C 0.9800 . ?
C8 H8A 0.9800 . ?
C8 H8B 0.9800 . ?
C8 H8C 0.9800 . ?
C9 N3 1.471(9) . ?
C9 C10 1.528(10) . ?
C9 H9A 0.9900 . ?
C9 H9B 0.9900 . ?
C10 N4 1.473(10) . ?
C10 H10A 0.9900 . ?
C10 H10B 0.9900 . ?
C11 N4 1.491(8) . ?
C11 C13 1.499(11) . ?
C11 C12 1.524(10) . ?
C11 H11 1.0000 . ?
C12 H12A 0.9800 . ?
C12 H12B 0.9800 . ?
C12 H12C 0.9800 . ?
C13 C14 1.520(11) . ?
C13 H13A 0.9900 . ?
C13 H13B 0.9900 . ?
C14 C15 1.516(10) . ?
C14 N1 1.516(10) . ?
C14 C16 1.529(11) . ?
C15 H15A 0.9800 . ?
C15 H15B 0.9800 . ?
C15 H15C 0.9800 . ?
C16 H16A 0.9800 . ?
C16 H16B 0.9800 . ?
C16 H16C 0.9800 . ?
C17 N5 1.152(8) . ?
C17 Ni1 1.842(7) . ?
C18 N6 1.147(8) 4_567 ?
C18 Ni1 1.852(7) . ?
C19 N7 1.139(9) . ?
C19 Ni1 1.872(8) . ?
C20 N8 1.142(9) . ?
C20 Ni1 1.846(7) . ?
N1 Ni2 2.155(6) . ?
N1 H1C 0.9300 . ?
N2 Ni2 2.123(5) . ?
N2 H2C 0.9300 . ?
N3 Ni2 2.144(6) . ?
N3 H3A 0.9300 . ?
N4 Ni2 2.121(5) . ?
N4 H4D 0.9300 . ?
N5 Ni2 2.068(6) . ?
N6 C18 1.147(8) 4_467 ?
N6 Ni2 2.072(6) . ?

loop_
_geom_hbond_atom_site_label_D
_geom_hbond_atom_site_label_H
_geom_hbond_atom_site_label_A
_geom_hbond_distance_DH
_geom_hbond_distance_HA
_geom_hbond_distance_DA
_geom_hbond_angle_DHA
_geom_hbond_site_symmetry_A
N4 H4D N7 0.93 2.16 3.035(9) 157.4 2_674

loop_
_geom_torsion_atom_site_label_1
_geom_torsion_atom_site_label_2
_geom_torsion_atom_site_label_3
_geom_torsion_atom_site_label_4
_geom_torsion
_geom_torsion_site_symmetry_1
_geom_torsion_site_symmetry_2
_geom_torsion_site_symmetry_3
_geom_torsion_site_symmetry_4
_geom_torsion_publ_flag
N1 C1 C2 N2 58.2(8) . . . . ?
N2 C3 C5 C6 -69.0(9) . . . . ?
C4 C3 C5 C6 165.0(7) . . . . ?
C3 C5 C6 C7 -58.9(9) . . . . ?
C3 C5 C6 N3 60.8(9) . . . . ?
C3 C5 C6 C8 -177.7(6) . . . . ?
N3 C9 C10 N4 56.4(8) . . . . ?
N4 C11 C13 C14 -69.0(9) . . . . ?
C12 C11 C13 C14 167.1(8) . . . . ?
C11 C13 C14 C15 -57.0(9) . . . . ?
C11 C13 C14 N1 61.0(8) . . . . ?
C11 C13 C14 C16 -176.7(7) . . . . ?
C2 C1 N1 C14 -172.3(6) . . . . ?
C2 C1 N1 Ni2 -39.0(7) . . . . ?
C15 C14 N1 C1 -165.7(6) . . . . ?
C13 C14 N1 C1 73.4(7) . . . . ?
C16 C14 N1 C1 -47.9(8) . . . . ?
C15 C14 N1 Ni2 69.6(7) . . . . ?
C13 C14 N1 Ni2 -51.4(7) . . . . ?
C16 C14 N1 Ni2 -172.7(5) . . . . ?
C1 C2 N2 C3 -170.0(6) . . . . ?
C1 C2 N2 Ni2 -43.2(6) . . . . ?
C4 C3 N2 C2 -52.1(9) . . . . ?
C5 C3 N2 C2 -175.8(6) . . . . ?
C4 C3 N2 Ni2 -173.0(5) . . . . ?
C5 C3 N2 Ni2 63.3(7) . . . . ?
C10 C9 N3 C6 -171.9(6) . . . . ?
C10 C9 N3 Ni2 -37.6(6) . . . . ?
C7 C6 N3 C9 -163.3(6) . . . . ?
C5 C6 N3 C9 74.2(7) . . . . ?
C8 C6 N3 C9 -45.6(8) . . . . ?
C7 C6 N3 Ni2 70.3(6) . . . . ?
C5 C6 N3 Ni2 -52.3(7) . . . . ?
C8 C6 N3 Ni2 -172.1(5) . . . . ?
C9 C10 N4 C11 -169.7(6) . . . . ?
C9 C10 N4 Ni2 -42.4(7) . . . . ?
C13 C11 N4 C10 -176.1(6) . . . . ?
C12 C11 N4 C10 -53.8(10) . . . . ?
C13 C11 N4 Ni2 62.6(7) . . . . ?
C12 C11 N4 Ni2 -175.1(7) . . . . ?
Ni1 C17 N5 Ni2 11(7) . . . . ?
N5 C17 Ni1 C20 -73(5) . . . . ?
N5 C17 Ni1 C18 114(5) . . . . ?
N5 C17 Ni1 C19 29(6) . . . . ?
N8 C20 Ni1 C17 -39(11) . . . . ?
N8 C20 Ni1 C18 61(12) . . . . ?
N8 C20 Ni1 C19 153(11) . . . . ?
N6 C18 Ni1 C17 166(10) 4_567 . . . ?
N6 C18 Ni1 C20 65(11) 4_567 . . . ?
N6 C18 Ni1 C19 -26(10) 4_567 . . . ?
N7 C19 Ni1 C17 7(5) . . . . ?
N7 C19 Ni1 C20 109(4) . . . . ?
N7 C19 Ni1 C18 -78(4) . . . . ?
C17 N5 Ni2 N6 -86(2) . . . . ?
C17 N5 Ni2 N4 -28(3) . . . . ?
C17 N5 Ni2 N2 102(2) . . . . ?
C17 N5 Ni2 N3 -170(2) . . . . ?
C17 N5 Ni2 N1 18(2) . . . . ?
C18 N6 Ni2 N5 -110.9(15) 4_467 . . . ?
C18 N6 Ni2 N4 76.6(14) 4_467 . . . ?
C18 N6 Ni2 N2 -45(3) 4_467 . . . ?
C18 N6 Ni2 N3 -8.0(14) 4_467 . . . ?
C18 N6 Ni2 N1 164.2(14) 4_467 . . . ?
C10 N4 Ni2 N5 -125.9(15) . . . . ?
C11 N4 Ni2 N5 -0.8(19) . . . . ?
C10 N4 Ni2 N6 -68.1(5) . . . . ?
C11 N4 Ni2 N6 57.0(6) . . . . ?
C10 N4 Ni2 N2 104.4(4) . . . . ?
C11 N4 Ni2 N2 -130.6(5) . . . . ?
C10 N4 Ni2 N3 16.9(4) . . . . ?
C11 N4 Ni2 N3 141.9(6) . . . . ?
C10 N4 Ni2 N1 -171.5(5) . . . . ?
C11 N4 Ni2 N1 -46.5(5) . . . . ?
C2 N2 Ni2 N5 -68.7(4) . . . . ?
C3 N2 Ni2 N5 55.7(5) . . . . ?
C2 N2 Ni2 N6 -134.8(16) . . . . ?
C3 N2 Ni2 N6 -10.4(19) . . . . ?
C2 N2 Ni2 N4 104.4(4) . . . . ?
C3 N2 Ni2 N4 -131.2(5) . . . . ?
C2 N2 Ni2 N3 -171.4(4) . . . . ?
C3 N2 Ni2 N3 -47.0(5) . . . . ?
C2 N2 Ni2 N1 16.9(4) . . . . ?
C3 N2 Ni2 N1 141.3(5) . . . . ?
C9 N3 Ni2 N5 -174.0(4) . . . . ?
C6 N3 Ni2 N5 -44.7(5) . . . . ?
C9 N3 Ni2 N6 99.2(5) . . . . ?
C6 N3 Ni2 N6 -131.5(5) . . . . ?
C9 N3 Ni2 N4 11.5(4) . . . . ?
C6 N3 Ni2 N4 140.9(5) . . . . ?
C9 N3 Ni2 N2 -86.1(4) . . . . ?
C6 N3 Ni2 N2 43.3(5) . . . . ?
C9 N3 Ni2 N1 -37.6(13) . . . . ?
C6 N3 Ni2 N1 91.8(12) . . . . ?
C1 N1 Ni2 N5 100.7(5) . . . . ?
C14 N1 Ni2 N5 -130.6(5) . . . . ?
C1 N1 Ni2 N6 -172.4(5) . . . . ?
C14 N1 Ni2 N6 -43.7(5) . . . . ?
C1 N1 Ni2 N4 -85.8(5) . . . . ?
C14 N1 Ni2 N4 43.0(5) . . . . ?
C1 N1 Ni2 N2 11.8(5) . . . . ?
C14 N1 Ni2 N2 140.6(5) . . . . ?
C1 N1 Ni2 N3 -36.9(13) . . . . ?
C14 N1 Ni2 N3 91.8(12) . . . . ?
